data_7056234
loop_
_publ_author_name
'Delgado Espinosa, Zuly'
'Saeed, Aamer'
'Mahmood, Shamsul'
'Echeverr\'ia, Gustavo A.'
'Piro, Oscar E.'
'Erben, Mauricio Federico Federico'

_publ_section_title
;
 The Effect of Chalcogen Substitution on the Structure and Spectroscopy of
 4,7-Dimethyl-2H-chromen-2-one/thione Analogues
;
_journal_name_full 'New J. Chem.'
_journal_paper_doi 10.1039/C7NJ01311F
_journal_year 2017
_chemical_formula_sum 'C11 H10 O S'
_chemical_formula_weight 190.25
_chemical_name_systematic 4,7-Dimethyl-2H-chromen-2-thione
_space_group_crystal_system monoclinic
_space_group_IT_number 12
_space_group_name_Hall '-I 2y'
_space_group_name_H-M_alt 'I 1 2/m 1'
_atom_sites_solution_hydrogens difmap
_atom_sites_solution_primary 'intrinsic phasing'
_audit_creation_method SHELXL-2014/7
_audit_update_record
;
2017-03-25 deposited with the CCDC.
2017-05-24 downloaded from the CCDC.
;
_cell_angle_alpha 90
_cell_angle_beta 107.219(8)
_cell_angle_gamma 90
_cell_formula_units_Z 4
_cell_length_a 11.0492(8)
_cell_length_b 6.9453(6)
_cell_length_c 13.528(1)
_cell_measurement_reflns_used 952
_cell_measurement_temperature 297(2)
_cell_measurement_theta_max 71.1460
_cell_measurement_theta_min 4.5520
_cell_volume 991.61(14)
_computing_cell_refinement
;
CrysAlisPro, Agilent Technologies,
Version 1.171.36.20 (release 27-06-2012 CrysAlis171 .NET)
(compiled Jul 11 2012,15:38:31)
;
_computing_data_collection
;
CrysAlisPro, Agilent Technologies,
Version 1.171.36.20 (release 27-06-2012 CrysAlis171 .NET)
(compiled Jul 11 2012,15:38:31)
;
_computing_data_reduction
;
CrysAlisPro, Agilent Technologies,
Version 1.171.36.20 (release 27-06-2012 CrysAlis171 .NET)
(compiled Jul 11 2012,15:38:31)
;
_computing_molecular_graphics 'ORTEP-3 (Farrugia, 1997)'
_computing_publication_material 'SHELXL-2014/7 (Sheldrick, 2014)'
_computing_structure_refinement 'SHELXL-2014/7 (Sheldrick, 2014)'
_computing_structure_solution 'SHELXS (Sheldrick, 2008)'
_diffrn_ambient_temperature 297(2)
_diffrn_detector 'CCD plate'
_diffrn_detector_area_resol_mean 16.0604
_diffrn_detector_type Eos
_diffrn_measured_fraction_theta_full 0.996
_diffrn_measured_fraction_theta_max 0.988
_diffrn_measurement_device 'four-circle diffractometer'
_diffrn_measurement_device_type 'Xcalibur, Eos, Gemini'
_diffrn_radiation_monochromator graphite
_diffrn_radiation_probe x-ray
_diffrn_radiation_type 'Cu K\a'
_diffrn_radiation_wavelength 1.54184
_diffrn_reflns_av_R_equivalents 0.0184
_diffrn_reflns_av_unetI/netI 0.0182
_diffrn_reflns_Laue_measured_fraction_full 0.996
_diffrn_reflns_Laue_measured_fraction_max 0.988
_diffrn_reflns_limit_h_max 13
_diffrn_reflns_limit_h_min -13
_diffrn_reflns_limit_k_max 7
_diffrn_reflns_limit_k_min -8
_diffrn_reflns_limit_l_max 16
_diffrn_reflns_limit_l_min -15
_diffrn_reflns_number 3025
_diffrn_reflns_point_group_measured_fraction_full 0.996
_diffrn_reflns_point_group_measured_fraction_max 0.988
_diffrn_reflns_theta_full 67.684
_diffrn_reflns_theta_max 72.342
_diffrn_reflns_theta_min 4.558
_diffrn_source 'Enhance (Cu) X-ray Source'
_exptl_absorpt_coefficient_mu 2.529
_exptl_absorpt_correction_T_max 1.00000
_exptl_absorpt_correction_T_min 0.45715
_exptl_absorpt_correction_type multi-scan
_exptl_absorpt_process_details
;
CrysAlisPro, Agilent Technologies,
Version 1.171.37.31 (release 14-01-2014 CrysAlis171 .NET)
(compiled Jan 14 2014,18:38:05)
Empirical absorption correction using spherical harmonics,
 implemented in SCALE3 ABSPACK scaling algorithm.
;
_exptl_crystal_colour yellow
_exptl_crystal_density_diffrn 1.274
_exptl_crystal_description needle
_exptl_crystal_F_000 400
_exptl_crystal_recrystallization_method 'Re-crystallisation from solvent: Ethanol'
_exptl_crystal_size_max 0.344
_exptl_crystal_size_mid 0.105
_exptl_crystal_size_min 0.068
_refine_diff_density_max 0.142
_refine_diff_density_min -0.230
_refine_diff_density_rms 0.059
_refine_ls_extinction_method none
_refine_ls_goodness_of_fit_ref 1.039
_refine_ls_hydrogen_treatment refall
_refine_ls_matrix_type full
_refine_ls_number_parameters 105
_refine_ls_number_reflns 1049
_refine_ls_number_restraints 9
_refine_ls_restrained_S_all 1.034
_refine_ls_R_factor_all 0.0596
_refine_ls_R_factor_gt 0.0495
_refine_ls_shift/su_max 0.000
_refine_ls_shift/su_mean 0.000
_refine_ls_structure_factor_coef Fsqd
_refine_ls_weighting_details 'w=1/[\s^2^(Fo^2^)+(0.0889P)^2^+0.2361P] where P=(Fo^2^+2Fc^2^)/3'
_refine_ls_weighting_scheme calc
_refine_ls_wR_factor_gt 0.1350
_refine_ls_wR_factor_ref 0.1507
_reflns_Friedel_coverage 0.000
_reflns_number_gt 837
_reflns_number_total 1049
_reflns_threshold_expression 'I > 2\s(I)'
_cod_data_source_file c7nj01311f2.cif
_cod_data_source_block shelx
_cod_depositor_comments
;
 Updating space group information.

 Antanas Vaitkus,
 2018-07-22
;
_cod_original_cell_volume 991.6(1)
_cod_original_sg_symbol_H-M 'I 2/m'
_cod_database_code 7056234
_shelx_shelxl_version_number 2014/7
_shelx_space_group_comment
;
The symmetry employed for this shelxl refinement is uniquely defined
by the following loop, which should always be used as a source of
symmetry information in preference to the above space-group names.
They are only intended as comments.
;
_shelx_estimated_absorpt_t_min 0.477
_shelx_estimated_absorpt_t_max 0.847

loop_
_space_group_symop_id
_space_group_symop_operation_xyz
1 'x, y, z'
2 '-x, y, -z'
3 'x+1/2, y+1/2, z+1/2'
4 '-x+1/2, y+1/2, -z+1/2'
5 '-x, -y, -z'
6 'x, -y, z'
7 '-x+1/2, -y+1/2, -z+1/2'
8 'x+1/2, -y+1/2, z+1/2'

loop_
_atom_site_label
_atom_site_type_symbol
_atom_site_fract_x
_atom_site_fract_y
_atom_site_fract_z
_atom_site_U_iso_or_equiv
_atom_site_adp_type
_atom_site_occupancy
_atom_site_site_symmetry_order
_atom_site_calc_flag
_atom_site_refinement_flags_posn
_atom_site_refinement_flags_adp
_atom_site_refinement_flags_occupancy
C1 C 0.7925(2) 0.0000 0.0538(2) 0.0665(7) Uani 1 2 d S T P
C2 C 0.9136(2) 0.0000 0.1307(2) 0.0689(7) Uani 1 2 d DS T P
C3 C 0.9276(2) 0.0000 0.2324(2) 0.0670(7) Uani 1 2 d S T P
C4 C 0.8157(2) 0.0000 0.2668(2) 0.0627(6) Uani 1 2 d S T P
C5 C 0.8139(3) 0.0000 0.3699(2) 0.0754(8) Uani 1 2 d DS T P
C6 C 0.7025(3) 0.0000 0.3948(2) 0.0802(9) Uani 1 2 d DS T P
C7 C 0.5858(3) 0.0000 0.3175(2) 0.0707(7) Uani 1 2 d S T P
C8 C 0.5848(3) 0.0000 0.2154(2) 0.0651(7) Uani 1 2 d DS T P
C9 C 0.6983(2) 0.0000 0.1918(2) 0.0583(6) Uani 1 2 d S T P
C10 C 0.4636(4) 0.0000 0.3458(3) 0.0937(11) Uani 1 2 d DS T P
C11 C 1.0569(3) 0.0000 0.3106(3) 0.0890(10) Uani 1 2 d DS T P
O O 0.68843(16) 0.0000 0.08787(14) 0.0650(5) Uani 1 2 d S T P
S1 S 0.76960(7) 0.0000 -0.07120(6) 0.1006(5) Uani 1 2 d S T P
H2 H 0.982(2) 0.0000 0.101(3) 0.084(10) Uiso 1 2 d DS . P
H5 H 0.892(2) 0.0000 0.424(2) 0.104(12) Uiso 1 2 d DS . P
H6 H 0.704(4) 0.0000 0.4660(12) 0.091(11) Uiso 1 2 d DS . P
H8 H 0.5088(19) 0.0000 0.1579(17) 0.075(9) Uiso 1 2 d DS . P
H10A H 0.389(4) 0.0000 0.288(4) 0.19(3) Uiso 1 2 d DS . P
H10B H 0.458(4) 0.1120(7) 0.3860(17) 0.147(13) Uiso 1 1 d D . .
H11A H 1.119(4) 0.0000 0.274(3) 0.128(16) Uiso 1 2 d DS . P
H11B H 1.068(3) 0.111(3) 0.3545(19) 0.116(10) Uiso 1 1 d D . .

loop_
_atom_site_aniso_label
_atom_site_aniso_U_11
_atom_site_aniso_U_22
_atom_site_aniso_U_33
_atom_site_aniso_U_23
_atom_site_aniso_U_13
_atom_site_aniso_U_12
C1 0.0511(12) 0.0811(17) 0.0698(16) 0.000 0.0220(11) 0.000
C2 0.0509(13) 0.0768(17) 0.0787(18) 0.000 0.0190(12) 0.000
C3 0.0549(13) 0.0658(15) 0.0742(17) 0.000 0.0097(12) 0.000
C4 0.0605(14) 0.0573(13) 0.0645(15) 0.000 0.0098(12) 0.000
C5 0.0750(18) 0.0829(19) 0.0596(16) 0.000 0.0067(13) 0.000
C6 0.095(2) 0.087(2) 0.0600(16) 0.000 0.0247(16) 0.000
C7 0.0776(17) 0.0741(16) 0.0661(16) 0.000 0.0300(13) 0.000
C8 0.0611(14) 0.0701(16) 0.0656(15) 0.000 0.0210(12) 0.000
C9 0.0570(13) 0.0584(13) 0.0595(14) 0.000 0.0172(11) 0.000
C10 0.095(2) 0.119(3) 0.081(2) 0.000 0.048(2) 0.000
C11 0.0582(16) 0.109(3) 0.088(2) 0.000 0.0024(15) 0.000
O 0.0499(9) 0.0869(13) 0.0590(10) 0.000 0.0174(8) 0.000
S1 0.0625(5) 0.1762(11) 0.0670(5) 0.000 0.0250(4) 0.000

loop_
_atom_type_symbol
_atom_type_description
_atom_type_scat_dispersion_real
_atom_type_scat_dispersion_imag
_atom_type_scat_source
C C 0.0181 0.0091 'International Tables Vol C Tables 4.2.6.8 and 6.1.1.4'
H H 0.0000 0.0000 'International Tables Vol C Tables 4.2.6.8 and 6.1.1.4'
O O 0.0492 0.0322 'International Tables Vol C Tables 4.2.6.8 and 6.1.1.4'
S S 0.3331 0.5567 'International Tables Vol C Tables 4.2.6.8 and 6.1.1.4'

loop_
_geom_angle_atom_site_label_1
_geom_angle_atom_site_label_2
_geom_angle_atom_site_label_3
_geom_angle
O C1 C2 117.1(3)
O C1 S1 117.6(2)
C2 C1 S1 125.3(2)
C3 C2 C1 123.1(3)
C2 C3 C4 118.8(2)
C2 C3 C11 121.3(3)
C4 C3 C11 119.9(3)
C9 C4 C5 116.2(3)
C9 C4 C3 117.9(3)
C5 C4 C3 125.9(2)
C6 C5 C4 121.6(3)
C5 C6 C7 120.8(3)
C8 C7 C6 118.8(3)
C8 C7 C10 120.8(3)
C6 C7 C10 120.4(3)
C7 C8 C9 119.5(3)
O C9 C8 115.6(2)
O C9 C4 121.3(2)
C8 C9 C4 123.1(3)
C1 O C9 121.8(2)

loop_
_geom_bond_atom_site_label_1
_geom_bond_atom_site_label_2
_geom_bond_distance
C1 O 1.360(3)
C1 C2 1.431(4)
C1 S1 1.634(3)
C2 C3 1.339(4)
C3 C4 1.444(4)
C3 C11 1.504(4)
C4 C9 1.390(4)
C4 C5 1.400(4)
C5 C6 1.370(5)
C6 C7 1.399(5)
C7 C8 1.378(4)
C7 C10 1.508(5)
C8 C9 1.382(4)
C9 O 1.378(3)
